data_2101742
loop_
_publ_author_name
'Marsh, R. E.'

_publ_section_title
;
 The perils of <i>Cc</i> revisited
;
_journal_issue 2
_journal_name_full 'Acta Crystallographica Section B'
_journal_page_first 317
_journal_page_last 322
_journal_paper_doi 10.1107/S010876819601381X
_journal_volume 53
_journal_year 1997
_chemical_formula_moiety 'C32 H38 O14 V2, C7 H8'
_chemical_formula_sum 'C39 H46 O14 V2'
_space_group_IT_number 15
_symmetry_cell_setting monoclinic
_symmetry_space_group_name_Hall '-C 2yc'
_symmetry_space_group_name_H-M 'C 1 2/c 1'
_audit_creation_method CSD-QUEST3D-V5
_cell_angle_alpha 90
_cell_angle_beta 96.27(2)
_cell_angle_gamma 90
_cell_formula_units_Z 4
_cell_length_a 14.207(4)
_cell_length_b 24.289(4)
_cell_length_c 11.773(2)
_cell_volume 4038.3(15)
_cod_data_source_file an0533.cif
_cod_data_source_block CSD_CIF_MIF_GEJMAJ01
_cod_depositor_comments
;

  Added moiety chemical formula from Marsh (1997) paper. The summary
  chemical formula is calculated from moiety formula using 'AdHocParser'
  (svn://www.crystallography.net/cod-tools/trunk/Formulae/AdHocParser.yp,
  revision 1441.)

  Removing 42 atoms which were symmetric equivalents of the atoms from
  the asymmetric unit.

  Andrius Merkys
  2013-11-06
;
_cod_original_sg_symbol_H-M 'C 2/c'
_cod_database_code 2101742

loop_
_symmetry_equiv_pos_as_xyz
x,y,z
-x,y,1/2-z
1/2+x,1/2+y,z
1/2-x,1/2+y,1/2-z
-x,-y,-z
x,-y,-1/2+z
-1/2-x,-1/2-y,-z
-1/2+x,-1/2-y,-1/2+z

loop_
_atom_site_label
_atom_site_fract_x
_atom_site_fract_y
_atom_site_fract_z
_atom_site_type_symbol
V1 .0 .2226 .25 V
V2 .0 .0931 .25 V
O1 -.0888 .1576 .2346 O
O2 -.1990 .1284 .4074 O
O3 -.1791 .1838 .0181 O
O4 -.0016 .2257 .4164 O
O5 -.1035 .2770 .2376 O
O6 .0081 .0898 .0850 O
O7 -.1034 .0384 .2261 O
C1 -.1866 .1564 .2138 C
C2 -.2389 .1410 .3018 C
C3 -.3374 .1384 .2784 C
C4 -.3792 .1510 .1731 C
C5 -.3278 .1673 .0852 C
C6 -.2298 .1694 .1067 C
C7 -.0301 .0804 -.1136 C
C8 -.0499 .0682 .0063 C
C9 -.1264 .0364 .0264 C
C10 -.1504 .0229 .1334 C
C11 -.2362 -.0110 .1464 C
C12 -.0508 .2344 .5985 C
C13 -.0640 .2474 .4751 C
C14 -.1376 .2800 .4285 C
C15 -.1540 .2936 .3132 C
C16 -.2354 .3304 .2695 C
H1 -.1271 .1208 .4138 H
H2 -.1115 .1936 .0431 H
H3 -.3754 .1279 .3375 H
H4 -.4468 .1482 .1584 H
H5 -.3591 .1769 .0115 H
H6 .0370 .0814 -.1170 H
H7 -.0573 .1152 -.1368 H
H8 -.0574 .0522 -.1636 H
H9 -.1660 .0226 -.0384 H
H10 -.2725 .0062 .2006 H
H11 -.2175 -.0470 .1730 H
H12 -.2736 -.0138 .0738 H
H13 -.0696 .1970 .6102 H
H14 -.0890 .2588 .6386 H
H15 .0146 .2390 .6270 H
H16 -.1804 .2942 .4789 H
H17 -.2200 .3498 .2030 H
H18 -.2470 .3566 .3276 H
H19 -.2912 .3086 .2502 H

loop_
_atom_type_symbol
C
H
O
V
